data_1552814
loop_
_publ_author_name
'Chen, Jianhua'
'Liao, Qiaogan'
'Wang, Gang'
'Yan, Zhenglong'
'Wang, Hang'
'Wang, Yulun'
'Zhang, Xianhe'
'Tang, Yumin'
'Facchetti, Antonio'
'Marks, Tobin J.'
'Guo, Xugang'

_publ_section_title
;
 Enhancing Polymer Photovoltaic Performance via Optimized Intramolecular
 Ester-Based Noncovalent Sulfur&#x00B7;&#x00B7;&#x00B7;Oxygen Interactions
;
_journal_issue 10
_journal_name_full Macromolecules
_journal_page_first 3874
_journal_paper_doi 10.1021/acs.macromol.8b00161
_journal_volume 51
_journal_year 2018
_chemical_formula_moiety 'C31 H50 Br2 O S2'
_chemical_formula_sum 'C31 H50 Br2 O S2'
_chemical_formula_weight 662.65
_space_group_crystal_system triclinic
_space_group_IT_number 2
_space_group_name_Hall '-P 1'
_space_group_name_H-M_alt 'P -1'
_atom_sites_solution_hydrogens geom
_atom_sites_solution_primary dual
_audit_creation_date 2017-07-05
_audit_creation_method
;
Olex2 1.2
(compiled 2017.03.28 svn.r3405 for OlexSys, GUI svn.r5337)
;
_cell_angle_alpha 88.875(5)
_cell_angle_beta 89.662(5)
_cell_angle_gamma 72.188(6)
_cell_formula_units_Z 2
_cell_length_a 5.5012(4)
_cell_length_b 7.6825(6)
_cell_length_c 38.8500(17)
_cell_measurement_reflns_used 2763
_cell_measurement_temperature 100.00(10)
_cell_measurement_theta_max 73.4400
_cell_measurement_theta_min 6.0320
_cell_volume 1562.91(19)
_computing_cell_refinement 'CrysAlisPro 1.171.38.43f (Rigaku OD, 2015)'
_computing_data_collection 'CrysAlisPro 1.171.38.43f (Rigaku OD, 2015)'
_computing_data_reduction 'CrysAlisPro 1.171.38.43f (Rigaku OD, 2015)'
_computing_molecular_graphics 'Olex2 (Dolomanov et al., 2009)'
_computing_publication_material 'Olex2 (Dolomanov et al., 2009)'
_computing_structure_refinement 'ShelXL (Sheldrick, 2015)'
_computing_structure_solution 'ShelXT (Sheldrick, 2015)'
_diffrn_ambient_environment N~2~
_diffrn_ambient_temperature 100.00(10)
_diffrn_detector 'CCD plate'
_diffrn_detector_area_resol_mean 5.2684
_diffrn_detector_type AtlasS2
_diffrn_measured_fraction_theta_full 0.996
_diffrn_measured_fraction_theta_max 0.966
_diffrn_measurement_details
;
List of Runs (angles in degrees, time in seconds):

  # Type    Start    End  Width  t~exp~   \w     \q     \k     \f   Frames
--------------------------------------------------------------------------
  1  \w     14.00  89.00   1.00    1.00    --   40.21  37.00  90.00   75
  2  \w     50.00 122.00   1.00    1.00    --  107.48 -45.00 -30.00   72
  3  \w     83.00 178.00   1.00    1.00    --  107.48  30.00  30.00   95
  4  \w    123.00 175.00   1.00    1.00    --  107.48  77.00 -30.00   52
  5  \w    109.00 178.00   1.00    1.00    --  107.48 111.00-120.00   69
  6  \w    121.00 151.00   1.00    1.00    --  107.48 178.00-120.00   30
  7  \w     79.00 106.00   1.00    1.00    --  107.48 178.00-120.00   27
  8  \w     76.00 111.00   1.00    1.00    --  107.48  77.00 -30.00   35
  9  \w     84.00 168.00   1.00    1.00    --  107.48  45.00 -60.00   84
 10  \w    100.00 169.00   1.00    1.00    --  107.48 111.00  30.00   69
 11  \w     62.00 116.00   1.00    1.00    --   40.21  37.00-180.00   54
 12  \w     30.00  81.00   1.00    1.00    --  107.48 -94.00 -30.00   51
 13  \w     64.00 109.00   1.00    1.00    --  107.48 -94.00   0.00   45
 14  \w     45.00  96.00   1.00    1.00    --   40.21-125.00 -60.00   51
 15  \w     35.00 106.00   1.00    1.00    --  107.48 -94.00-120.00   71
 16  \w     43.00 104.00   1.00    1.00    --  107.48-111.00-150.00   61
 17  \w    -58.00  -4.00   1.00    1.00    --  -40.21 125.00 -90.00   54
 18  \w   -100.00 -16.00   1.00    1.00    --  -40.21 -77.00 120.00   84
 19  \w   -114.00 -71.00   1.00    1.00    --  -40.21-134.00 119.00   43
;
_diffrn_measurement_device 'four-circle diffractometer'
_diffrn_measurement_device_type 'SuperNova, Dual, Cu at zero, AtlasS2'
_diffrn_measurement_method '\w scans'
_diffrn_orient_matrix_type 'CrysAlisPro convention (1999,Acta A55,543-557)'
_diffrn_orient_matrix_UB_11 -0.0556478000
_diffrn_orient_matrix_UB_12 -0.0673816000
_diffrn_orient_matrix_UB_13 -0.0353033000
_diffrn_orient_matrix_UB_21 -0.1113404000
_diffrn_orient_matrix_UB_22 -0.1389920000
_diffrn_orient_matrix_UB_23 0.0180687000
_diffrn_orient_matrix_UB_31 -0.2665042000
_diffrn_orient_matrix_UB_32 0.1432477000
_diffrn_orient_matrix_UB_33 -0.0001827000
_diffrn_radiation_monochromator mirror
_diffrn_radiation_probe x-ray
_diffrn_radiation_type CuK\a
_diffrn_radiation_wavelength 1.54184
_diffrn_reflns_av_R_equivalents 0.0795
_diffrn_reflns_av_unetI/netI 0.0796
_diffrn_reflns_Laue_measured_fraction_full 0.996
_diffrn_reflns_Laue_measured_fraction_max 0.966
_diffrn_reflns_limit_h_max 5
_diffrn_reflns_limit_h_min -6
_diffrn_reflns_limit_k_max 9
_diffrn_reflns_limit_k_min -9
_diffrn_reflns_limit_l_max 47
_diffrn_reflns_limit_l_min -44
_diffrn_reflns_number 10259
_diffrn_reflns_point_group_measured_fraction_full 0.996
_diffrn_reflns_point_group_measured_fraction_max 0.966
_diffrn_reflns_theta_full 67.684
_diffrn_reflns_theta_max 73.635
_diffrn_reflns_theta_min 4.553
_diffrn_source 'micro-focus sealed X-ray tube'
_diffrn_source_type 'SuperNova (Cu) X-ray Source'
_exptl_absorpt_coefficient_mu 4.692
_exptl_absorpt_correction_T_max 0.597
_exptl_absorpt_correction_T_min 0.477
_exptl_absorpt_correction_type multi-scan
_exptl_absorpt_process_details SADABS
_exptl_crystal_colour colorless
_exptl_crystal_density_diffrn 1.408
_exptl_crystal_description block
_exptl_crystal_F_000 692
_exptl_crystal_size_max 0.18
_exptl_crystal_size_mid 0.14
_exptl_crystal_size_min 0.11
_refine_diff_density_max 1.168
_refine_diff_density_min -0.868
_refine_diff_density_rms 0.110
_refine_ls_extinction_method none
_refine_ls_goodness_of_fit_ref 1.334
_refine_ls_hydrogen_treatment constr
_refine_ls_matrix_type full
_refine_ls_number_parameters 327
_refine_ls_number_reflns 6085
_refine_ls_number_restraints 36
_refine_ls_restrained_S_all 1.332
_refine_ls_R_factor_all 0.1309
_refine_ls_R_factor_gt 0.0915
_refine_ls_shift/su_max 0.001
_refine_ls_shift/su_mean 0.000
_refine_ls_structure_factor_coef Fsqd
_refine_ls_weighting_details 'w=1/[\s^2^(Fo^2^)+(0.0241P)^2^+8.7213P] where P=(Fo^2^+2Fc^2^)/3'
_refine_ls_weighting_scheme calc
_refine_ls_wR_factor_gt 0.1863
_refine_ls_wR_factor_ref 0.2049
_reflns_Friedel_coverage 0.000
_reflns_number_gt 3400
_reflns_number_total 6085
_reflns_threshold_expression 'I > 2\s(I)'
_cod_data_source_file ma8b00161_si_003.cif
_cod_data_source_block exp_698
_cod_database_code 1552814
_shelx_shelxl_version_number 2016/6
_shelx_space_group_comment
;
The symmetry employed for this shelxl refinement is uniquely defined
by the following loop, which should always be used as a source of
symmetry information in preference to the above space-group names.
They are only intended as comments.
;
_shelx_estimated_absorpt_t_max 0.626
_shelx_estimated_absorpt_t_min 0.486
_reflns_odcompleteness_completeness 99.68
_reflns_odcompleteness_iscentric 1
_reflns_odcompleteness_theta 66.97
_olex2_refinement_description
;
1. Fixed Uiso
 At 1.2 times of:
  All C(H) groups, All C(H,H) groups
 At 1.5 times of:
  All C(H,H,H) groups
2. Rigid bond restraints
 C4, C5
 with sigma for 1-2 distances of 0.01 and sigma for 1-3 distances of 0.01
 C7, C6, C20
 with sigma for 1-2 distances of 0.01 and sigma for 1-3 distances of 0.01
 C5, C6
 with sigma for 1-2 distances of 0.01 and sigma for 1-3 distances of 0.01
 C22, C21
 with sigma for 1-2 distances of 0.01 and sigma for 1-3 distances of 0.01
 C6, C20
 with sigma for 1-2 distances of 0.01 and sigma for 1-3 distances of 0.01
3. Uiso/Uaniso restraints and constraints
C4 \\sim C5: within 2A with sigma of 0.002 and sigma for terminal atoms of 0.004
C7 \\sim C6 \\sim C20: within 2A with sigma of 0.005 and sigma for terminal
atoms of 0.01
C5 \\sim C6: within 2A with sigma of 0.001 and sigma for terminal atoms of 0.002
C22 \\sim C21: within 2A with sigma of 0.001 and sigma for terminal atoms of
0.002
C6 \\sim C20: within 2A with sigma of 0.001 and sigma for terminal atoms of
0.002
4.a Secondary CH2 refined with riding coordinates:
 C20(H20A,H20B), C9(H9A,H9B), C10(H10A,H10B), C17(H17A,H17B), C15(H15A,H15B),
 C18(H18A,H18B), C22(H22A,H22B), C14(H14A,H14B), C12(H12A,H12B), C11(H11A,H11B),
  C16(H16A,H16B), C25(H25A,H25B), C23(H23A,H23B), C27(H27A,H27B), C13(H13A,
 H13B), C24(H24A,H24B), C28(H28A,H28B), C29(H29A,H29B), C26(H26A,H26B),
 C30(H30A,H30B), C21(H21A,H21B)
4.b Aromatic/amide H refined with riding coordinates:
 C2(H2), C7(H7)
4.c Idealised Me refined as rotating group:
 C19(H19A,H19B,H19C), C31(H31A,H31B,H31C)
;
_olex2_submission_special_instructions 'No special instructions were received'
_oxdiff_exptl_absorpt_empirical_details
;
Empirical correction (ABSPACK) includes:
;
_oxdiff_exptl_absorpt_empirical_full_max 2.565
_oxdiff_exptl_absorpt_empirical_full_min 0.647

loop_
_space_group_symop_operation_xyz
'x, y, z'
'-x, -y, -z'

loop_
_atom_site_label
_atom_site_type_symbol
_atom_site_fract_x
_atom_site_fract_y
_atom_site_fract_z
_atom_site_U_iso_or_equiv
_atom_site_adp_type
_atom_site_occupancy
_atom_site_site_symmetry_order
_atom_site_calc_flag
_atom_site_refinement_flags_posn
_atom_site_refinement_flags_adp
Br2 Br -0.00997(19) 0.02443(12) 0.68847(2) 0.0288(3) Uani 1 1 d . .
Br1 Br 0.50843(19) 0.98395(12) 0.81139(2) 0.0284(2) Uani 1 1 d . .
S2 S 0.2453(4) 0.3204(3) 0.70726(5) 0.0238(5) Uani 1 1 d . .
S1 S 0.2536(4) 0.6908(3) 0.79264(5) 0.0240(5) Uani 1 1 d . .
C20 C -0.0343(14) 0.4241(9) 0.80138(18) 0.0136(9) Uani 1 1 d . U
H20A H -0.127825 0.553483 0.800060 0.016 Uiso 1 1 calc R .
H20B H 0.120273 0.411844 0.814375 0.016 Uiso 1 1 calc R .
C3 C 0.4625(16) 0.6499(11) 0.7328(2) 0.0242(18) Uani 1 1 d . .
C9 C 0.6817(18) 0.6795(11) 0.6790(2) 0.0272(19) Uani 1 1 d . .
H9A H 0.841653 0.664130 0.690875 0.033 Uiso 1 1 calc R .
H9B H 0.590010 0.809209 0.677459 0.033 Uiso 1 1 calc R .
C8 C 0.0570(14) 0.1924(11) 0.7193(2) 0.0199(16) Uani 1 1 d . .
C4 C 0.3058(16) 0.5762(10) 0.7536(2) 0.0192(10) Uani 1 1 d . U
C1 C 0.4462(18) 0.8226(11) 0.7804(2) 0.029(2) Uani 1 1 d . .
C2 C 0.5419(17) 0.7889(11) 0.7487(2) 0.0243(18) Uani 1 1 d . .
H2 H 0.647173 0.848875 0.738242 0.029 Uiso 1 1 calc R .
C10 C 0.734(2) 0.6015(13) 0.6429(2) 0.038(2) Uani 1 1 d . .
H10A H 0.574909 0.628660 0.630333 0.046 Uiso 1 1 calc R .
H10B H 0.807729 0.469698 0.644612 0.046 Uiso 1 1 calc R .
C17 C 1.4618(18) 0.8255(13) 0.4465(2) 0.030(2) Uani 1 1 d . .
H17A H 1.416915 0.955725 0.450530 0.036 Uiso 1 1 calc R .
H17B H 1.635442 0.769428 0.454542 0.036 Uiso 1 1 calc R .
C15 C 1.2887(16) 0.7755(13) 0.5058(2) 0.0272(19) Uani 1 1 d . .
H15A H 1.240890 0.905650 0.509995 0.033 Uiso 1 1 calc R .
H15B H 1.461721 0.720786 0.514124 0.033 Uiso 1 1 calc R .
C18 C 1.4499(15) 0.7947(11) 0.4082(2) 0.0234(18) Uani 1 1 d . .
H18A H 1.494670 0.664294 0.404345 0.028 Uiso 1 1 calc R .
H18B H 1.275797 0.850129 0.400355 0.028 Uiso 1 1 calc R .
C22 C -0.2388(14) 0.4024(10) 0.85758(19) 0.0168(11) Uani 1 1 d . U
H22A H -0.309418 0.534647 0.856732 0.020 Uiso 1 1 calc R .
H22B H -0.078002 0.371803 0.869914 0.020 Uiso 1 1 calc R .
C14 C 1.1103(15) 0.6937(12) 0.52599(19) 0.0252(19) Uani 1 1 d . .
H14A H 1.159481 0.563378 0.521867 0.030 Uiso 1 1 calc R .
H14B H 0.937922 0.747330 0.517365 0.030 Uiso 1 1 calc R .
C12 C 0.9313(17) 0.6421(12) 0.5849(2) 0.029(2) Uani 1 1 d . .
H12A H 0.986887 0.510614 0.582087 0.035 Uiso 1 1 calc R .
H12B H 0.761233 0.689848 0.575207 0.035 Uiso 1 1 calc R .
C11 C 0.918(2) 0.6826(13) 0.6233(2) 0.036(2) Uani 1 1 d . .
H11A H 0.863474 0.814018 0.626266 0.043 Uiso 1 1 calc R .
H11B H 1.087219 0.633464 0.633206 0.043 Uiso 1 1 calc R .
C16 C 1.2828(18) 0.7462(12) 0.4672(2) 0.029(2) Uani 1 1 d . .
H16A H 1.109742 0.801750 0.458952 0.035 Uiso 1 1 calc R .
H16B H 1.328462 0.616027 0.463134 0.035 Uiso 1 1 calc R .
C25 C -0.6138(14) 0.2776(11) 0.9352(2) 0.0213(17) Uani 1 1 d . .
H25A H -0.564756 0.147493 0.930894 0.026 Uiso 1 1 calc R .
H25B H -0.785952 0.331950 0.926495 0.026 Uiso 1 1 calc R .
C23 C -0.4208(14) 0.3234(11) 0.8772(2) 0.0215(17) Uani 1 1 d . .
H23A H -0.368467 0.192202 0.873955 0.026 Uiso 1 1 calc R .
H23B H -0.590382 0.374027 0.867449 0.026 Uiso 1 1 calc R .
C19 C 1.6255(18) 0.8725(13) 0.3870(2) 0.033(2) Uani 1 1 d . .
H19A H 1.602498 0.854171 0.362971 0.050 Uiso 1 1 calc GR .
H19B H 1.799627 0.811600 0.393336 0.050 Uiso 1 1 calc GR .
H19C H 1.585712 1.000958 0.391096 0.050 Uiso 1 1 calc GR .
C27 C -0.7897(17) 0.2249(10) 0.9942(2) 0.0257(19) Uani 1 1 d . .
H27A H -0.742290 0.094838 0.989924 0.031 Uiso 1 1 calc R .
H27B H -0.962981 0.279809 0.986015 0.031 Uiso 1 1 calc R .
C13 C 1.1106(19) 0.7230(13) 0.5647(2) 0.036(2) Uani 1 1 d . .
H13A H 1.282871 0.668765 0.573373 0.043 Uiso 1 1 calc R .
H13B H 1.062374 0.853265 0.568845 0.043 Uiso 1 1 calc R .
C24 C -0.4341(16) 0.3603(11) 0.9156(2) 0.0247(18) Uani 1 1 d . .
H24A H -0.489464 0.491418 0.918824 0.030 Uiso 1 1 calc R .
H24B H -0.264084 0.311409 0.925253 0.030 Uiso 1 1 calc R .
C28 C -0.7830(16) 0.2530(11) 1.0329(2) 0.0244(18) Uani 1 1 d . .
H28A H -0.609339 0.198282 1.040992 0.029 Uiso 1 1 calc R .
H28B H -0.829789 0.383108 1.037085 0.029 Uiso 1 1 calc R .
C29 C -0.9579(16) 0.1729(10) 1.0538(2) 0.0227(17) Uani 1 1 d . .
H29A H -0.911804 0.042745 1.049652 0.027 Uiso 1 1 calc R .
H29B H -1.131976 0.228022 1.045902 0.027 Uiso 1 1 calc R .
C26 C -0.6130(18) 0.3064(11) 0.9739(2) 0.029(2) Uani 1 1 d . .
H26A H -0.440298 0.252730 0.982464 0.035 Uiso 1 1 calc R .
H26B H -0.661995 0.436618 0.978087 0.035 Uiso 1 1 calc R .
C30 C -0.948(2) 0.2016(13) 1.0924(2) 0.035(2) Uani 1 1 d . .
H30A H -0.990629 0.331609 1.096592 0.041 Uiso 1 1 calc R .
H30B H -0.774352 0.144252 1.100465 0.041 Uiso 1 1 calc R .
C31 C -1.1288(19) 0.1234(12) 1.1131(2) 0.034(2) Uani 1 1 d . .
H31A H -1.302202 0.192552 1.107861 0.051 Uiso 1 1 calc GR .
H31B H -1.098069 0.130602 1.137246 0.051 Uiso 1 1 calc GR .
H31C H -1.099874 -0.002030 1.107160 0.051 Uiso 1 1 calc GR .
O1 O 0.5262(13) 0.5818(9) 0.69845(16) 0.0374(15) Uani 1 1 d . .
C6 C 0.0394(14) 0.3657(9) 0.76745(18) 0.0153(8) Uani 1 1 d . U
C5 C 0.1937(15) 0.4323(10) 0.74644(19) 0.0166(8) Uani 1 1 d . U
C7 C -0.0428(16) 0.2297(10) 0.7516(2) 0.0216(15) Uani 1 1 d . U
H7 H -0.151685 0.172404 0.761924 0.026 Uiso 1 1 calc R .
C21 C -0.1891(14) 0.3335(10) 0.82140(19) 0.0166(11) Uani 1 1 d . U
H21A H -0.102103 0.202934 0.822284 0.020 Uiso 1 1 calc R .
H21B H -0.351057 0.352683 0.809789 0.020 Uiso 1 1 calc R .

loop_
_atom_site_aniso_label
_atom_site_aniso_U_11
_atom_site_aniso_U_22
_atom_site_aniso_U_33
_atom_site_aniso_U_23
_atom_site_aniso_U_13
_atom_site_aniso_U_12
Br2 0.0333(6) 0.0303(5) 0.0240(5) -0.0098(3) -0.0015(4) -0.0112(4)
Br1 0.0324(6) 0.0294(5) 0.0246(5) -0.0090(3) -0.0012(4) -0.0108(4)
S2 0.0249(12) 0.0280(11) 0.0177(10) -0.0055(7) -0.0009(8) -0.0067(9)
S1 0.0277(12) 0.0243(10) 0.0180(10) -0.0054(7) -0.0004(8) -0.0045(9)
C20 0.016(2) 0.0107(18) 0.016(2) -0.0010(15) -0.0013(16) -0.0076(16)
C3 0.027(4) 0.028(4) 0.014(4) 0.004(3) -0.002(3) -0.004(4)
C9 0.040(5) 0.022(4) 0.015(4) -0.003(3) 0.009(3) -0.003(4)
C8 0.012(4) 0.026(4) 0.021(4) -0.004(3) -0.003(3) -0.006(3)
C4 0.021(2) 0.017(2) 0.018(2) 0.0006(18) -0.0020(19) -0.0038(19)
C1 0.040(6) 0.019(4) 0.024(5) 0.004(3) -0.005(4) -0.004(4)
C2 0.031(5) 0.023(4) 0.027(4) 0.001(3) -0.008(3) -0.020(4)
C10 0.051(6) 0.043(5) 0.014(4) -0.010(4) -0.007(4) -0.002(5)
C17 0.031(5) 0.046(6) 0.014(4) -0.003(3) -0.003(4) -0.013(4)
C15 0.019(5) 0.049(6) 0.016(4) -0.003(3) -0.005(3) -0.015(4)
C18 0.016(4) 0.032(5) 0.028(5) -0.005(3) 0.003(3) -0.015(4)
C22 0.007(3) 0.022(3) 0.024(3) -0.003(2) -0.004(2) -0.008(2)
C14 0.012(4) 0.047(5) 0.015(4) -0.006(3) -0.009(3) -0.005(4)
C12 0.025(5) 0.044(5) 0.013(4) -0.004(3) -0.008(3) -0.003(4)
C11 0.043(6) 0.048(6) 0.012(4) -0.002(3) -0.003(4) -0.009(5)
C16 0.038(6) 0.036(5) 0.016(4) -0.006(3) -0.005(4) -0.012(4)
C25 0.012(4) 0.027(4) 0.029(5) -0.008(3) 0.000(3) -0.012(3)
C23 0.007(4) 0.030(4) 0.028(4) -0.008(3) -0.001(3) -0.006(3)
C19 0.032(5) 0.049(6) 0.023(5) -0.002(4) 0.004(4) -0.018(5)
C27 0.031(5) 0.018(4) 0.025(4) -0.007(3) 0.002(4) -0.002(4)
C13 0.040(6) 0.051(6) 0.008(4) -0.002(3) -0.003(4) -0.003(5)
C24 0.024(5) 0.027(4) 0.025(4) -0.005(3) 0.002(4) -0.009(4)
C28 0.018(5) 0.029(5) 0.027(5) -0.004(3) 0.000(3) -0.009(4)
C29 0.017(4) 0.020(4) 0.030(5) -0.004(3) 0.000(3) -0.003(3)
C26 0.038(6) 0.025(4) 0.025(5) -0.005(3) 0.007(4) -0.008(4)
C30 0.047(6) 0.038(5) 0.016(4) -0.006(3) -0.002(4) -0.007(5)
C31 0.042(6) 0.031(5) 0.029(5) -0.002(4) 0.008(4) -0.009(4)
O1 0.040(4) 0.049(4) 0.025(3) 0.004(3) 0.002(3) -0.017(3)
C6 0.0178(19) 0.0124(16) 0.0172(18) -0.0012(14) -0.0017(15) -0.0066(15)
C5 0.0189(18) 0.0140(17) 0.0175(18) -0.0007(14) -0.0018(15) -0.0059(15)
C7 0.025(4) 0.015(3) 0.019(3) -0.005(2) -0.001(3) 0.003(3)
C21 0.007(3) 0.022(3) 0.024(3) -0.003(2) -0.004(2) -0.008(2)

loop_
_atom_type_symbol
_atom_type_description
_atom_type_scat_dispersion_real
_atom_type_scat_dispersion_imag
_atom_type_scat_source
C C 0.0181 0.0091 'International Tables Vol C Tables 4.2.6.8 and 6.1.1.4'
H H 0.0000 0.0000 'International Tables Vol C Tables 4.2.6.8 and 6.1.1.4'
O O 0.0492 0.0322 'International Tables Vol C Tables 4.2.6.8 and 6.1.1.4'
S S 0.3331 0.5567 'International Tables Vol C Tables 4.2.6.8 and 6.1.1.4'
Br Br -0.6763 1.2805 'International Tables Vol C Tables 4.2.6.8 and 6.1.1.4'

loop_
_geom_angle_atom_site_label_1
_geom_angle_atom_site_label_2
_geom_angle_atom_site_label_3
_geom_angle
C8 S2 C5 91.1(4)
C1 S1 C4 91.8(4)
H20A C20 H20B 107.0
C6 C20 H20A 107.6
C6 C20 H20B 107.6
C6 C20 C21 119.0(6)
C21 C20 H20A 107.6
C21 C20 H20B 107.6
C4 C3 C2 114.5(7)
C4 C3 O1 119.1(8)
C2 C3 O1 126.4(8)
H9A C9 H9B 108.3
C10 C9 H9A 109.9
C10 C9 H9B 109.9
O1 C9 H9A 109.9
O1 C9 H9B 109.9
O1 C9 C10 109.1(7)
S2 C8 Br2 120.5(4)
C7 C8 Br2 126.1(6)
C7 C8 S2 113.4(6)
C3 C4 S1 108.5(6)
C3 C4 C5 129.9(7)
C5 C4 S1 121.6(5)
S1 C1 Br1 119.3(5)
C2 C1 Br1 127.0(7)
C2 C1 S1 113.7(6)
C3 C2 H2 124.2
C1 C2 C3 111.6(8)
C1 C2 H2 124.2
C9 C10 H10A 109.4
C9 C10 H10B 109.4
C9 C10 C11 111.0(8)
H10A C10 H10B 108.0
C11 C10 H10A 109.4
C11 C10 H10B 109.4
H17A C17 H17B 107.9
C18 C17 H17A 109.1
C18 C17 H17B 109.1
C18 C17 C16 112.4(7)
C16 C17 H17A 109.1
C16 C17 H17B 109.1
H15A C15 H15B 107.8
C14 C15 H15A 109.0
C14 C15 H15B 109.0
C16 C15 H15A 109.0
C16 C15 H15B 109.0
C16 C15 C14 113.0(7)
C17 C18 H18A 108.8
C17 C18 H18B 108.8
H18A C18 H18B 107.7
C19 C18 C17 113.6(7)
C19 C18 H18A 108.8
C19 C18 H18B 108.8
H22A C22 H22B 107.8
C23 C22 H22A 109.0
C23 C22 H22B 109.0
C21 C22 H22A 109.0
C21 C22 H22B 109.0
C21 C22 C23 113.0(6)
C15 C14 H14A 108.8
C15 C14 H14B 108.8
C15 C14 C13 114.0(7)
H14A C14 H14B 107.6
C13 C14 H14A 108.8
C13 C14 H14B 108.8
H12A C12 H12B 107.6
C11 C12 H12A 108.7
C11 C12 H12B 108.7
C13 C12 H12A 108.7
C13 C12 H12B 108.7
C13 C12 C11 114.0(8)
C10 C11 H11A 109.0
C10 C11 H11B 109.0
C12 C11 C10 113.0(8)
C12 C11 H11A 109.0
C12 C11 H11B 109.0
H11A C11 H11B 107.8
C17 C16 H16A 108.8
C17 C16 H16B 108.8
C15 C16 C17 113.9(7)
C15 C16 H16A 108.8
C15 C16 H16B 108.8
H16A C16 H16B 107.7
H25A C25 H25B 107.8
C24 C25 H25A 109.0
C24 C25 H25B 109.0
C24 C25 C26 113.1(6)
C26 C25 H25A 109.0
C26 C25 H25B 109.0
C22 C23 H23A 108.7
C22 C23 H23B 108.7
C22 C23 C24 114.1(6)
H23A C23 H23B 107.6
C24 C23 H23A 108.7
C24 C23 H23B 108.7
C18 C19 H19A 109.5
C18 C19 H19B 109.5
C18 C19 H19C 109.5
H19A C19 H19B 109.5
H19A C19 H19C 109.5
H19B C19 H19C 109.5
H27A C27 H27B 107.7
C28 C27 H27A 108.9
C28 C27 H27B 108.9
C26 C27 H27A 108.9
C26 C27 H27B 108.9
C26 C27 C28 113.4(7)
C14 C13 H13A 108.7
C14 C13 H13B 108.7
C12 C13 C14 114.0(8)
C12 C13 H13A 108.7
C12 C13 H13B 108.7
H13A C13 H13B 107.6
C25 C24 H24A 108.8
C25 C24 H24B 108.8
C23 C24 C25 113.8(7)
C23 C24 H24A 108.8
C23 C24 H24B 108.8
H24A C24 H24B 107.7
C27 C28 H28A 108.6
C27 C28 H28B 108.6
H28A C28 H28B 107.6
C29 C28 C27 114.5(7)
C29 C28 H28A 108.6
C29 C28 H28B 108.6
C28 C29 H29A 108.8
C28 C29 H29B 108.8
C28 C29 C30 113.7(7)
H29A C29 H29B 107.7
C30 C29 H29A 108.8
C30 C29 H29B 108.8
C25 C26 H26A 108.7
C25 C26 H26B 108.7
C27 C26 C25 114.3(7)
C27 C26 H26A 108.7
C27 C26 H26B 108.7
H26A C26 H26B 107.6
C29 C30 H30A 109.0
C29 C30 H30B 109.0
C29 C30 C31 113.1(8)
H30A C30 H30B 107.8
C31 C30 H30A 109.0
C31 C30 H30B 109.0
C30 C31 H31A 109.5
C30 C31 H31B 109.5
C30 C31 H31C 109.5
H31A C31 H31B 109.5
H31A C31 H31C 109.5
H31B C31 H31C 109.5
C3 O1 C9 112.9(7)
C5 C6 C20 125.1(7)
C5 C6 C7 112.7(7)
C7 C6 C20 122.1(7)
C4 C5 S2 121.1(5)
C6 C5 S2 110.9(6)
C6 C5 C4 128.0(6)
C8 C7 C6 111.9(8)
C8 C7 H7 124.1
C6 C7 H7 124.1
C20 C21 C22 112.9(6)
C20 C21 H21A 109.0
C20 C21 H21B 109.0
C22 C21 H21A 109.0
C22 C21 H21B 109.0
H21A C21 H21B 107.8

loop_
_geom_bond_atom_site_label_1
_geom_bond_atom_site_label_2
_geom_bond_distance
Br2 C8 1.895(8)
Br1 C1 1.851(9)
S2 C8 1.691(8)
S2 C5 1.742(8)
S1 C4 1.747(8)
S1 C1 1.733(10)
C20 H20A 0.9700
C20 H20B 0.9700
C20 C6 1.417(10)
C20 C21 1.466(9)
C3 C4 1.410(11)
C3 C2 1.423(11)
C3 O1 1.445(10)
C9 H9A 0.9700
C9 H9B 0.9700
C9 C10 1.525(10)
C9 O1 1.494(10)
C8 C7 1.367(10)
C4 C5 1.453(9)
C1 C2 1.336(12)
C2 H2 0.9300
C10 H10A 0.9700
C10 H10B 0.9700
C10 C11 1.531(14)
C17 H17A 0.9700
C17 H17B 0.9700
C17 C18 1.517(10)
C17 C16 1.525(12)
C15 H15A 0.9700
C15 H15B 0.9700
C15 C14 1.524(12)
C15 C16 1.522(10)
C18 H18A 0.9700
C18 H18B 0.9700
C18 C19 1.516(11)
C22 H22A 0.9700
C22 H22B 0.9700
C22 C23 1.515(10)
C22 C21 1.506(10)
C14 H14A 0.9700
C14 H14B 0.9700
C14 C13 1.526(10)
C12 H12A 0.9700
C12 H12B 0.9700
C12 C11 1.528(10)
C12 C13 1.523(13)
C11 H11A 0.9700
C11 H11B 0.9700
C16 H16A 0.9700
C16 H16B 0.9700
C25 H25A 0.9700
C25 H25B 0.9700
C25 C24 1.523(11)
C25 C26 1.526(11)
C23 H23A 0.9700
C23 H23B 0.9700
C23 C24 1.521(11)
C19 H19A 0.9600
C19 H19B 0.9600
C19 H19C 0.9600
C27 H27A 0.9700
C27 H27B 0.9700
C27 C28 1.525(11)
C27 C26 1.517(12)
C13 H13A 0.9700
C13 H13B 0.9700
C24 H24A 0.9700
C24 H24B 0.9700
C28 H28A 0.9700
C28 H28B 0.9700
C28 C29 1.516(11)
C29 H29A 0.9700
C29 H29B 0.9700
C29 C30 1.524(11)
C26 H26A 0.9700
C26 H26B 0.9700
C30 H30A 0.9700
C30 H30B 0.9700
C30 C31 1.530(13)
C31 H31A 0.9600
C31 H31B 0.9600
C31 H31C 0.9600
C6 C5 1.375(10)
C6 C7 1.411(10)
C7 H7 0.9300
C21 H21A 0.9700
C21 H21B 0.9700
